data_4340181
loop_
_publ_author_name
'Noda, Kyoko'
'Ohuchi, Yuko'
'Hashimoto, Akira'
'Fujiki, Masayuki'
'Itoh, Sumitaka'
'Iwatsuki, Satoshi'
'Noda, Toshiaki'
'Suzuki, Takayoshi'
'Kashiwabara, Kazuo'
'Takagi, Hideo D.'

_publ_section_title
;
 Syntheses, structural determinations of [Ru(ROCS2)2(PPh3)2](+/0) pairs,
 and kinetic analyses of thermal reactions involving transient
 trans-[Ru(iPrOCS2)2(PPh3)2] species (ROCS2(-) = ethyl- or
 isopropyldithiocarbonate and PPh3 = triphenylphosphine).
;
_journal_issue 3
_journal_name_full 'Inorganic chemistry'
_journal_page_first 1349
_journal_page_last 1355
_journal_paper_doi 10.1021/ic051487l
_journal_volume 45
_journal_year 2006
_chemical_formula_moiety 'C42 H40 O2 P2 Ru S4 1+, F6 P 1-'
_chemical_formula_sum 'C42 H40 F6 O2 P3 Ru S4'
_chemical_formula_weight 1012.96
_chemical_name_systematic
; 
trans-Bis(O-ethyldithiocarbonato)bis(triphenylphosphine)ruthenium(III)
Hexafluorophosphate
;
_space_group_IT_number 19
_symmetry_cell_setting orthorhombic
_symmetry_space_group_name_Hall 'P 2ac 2ab'
_symmetry_space_group_name_H-M 'P 21 21 21'
_atom_sites_solution_hydrogens geom
_atom_sites_solution_primary direct
_atom_sites_solution_secondary difmap
_audit_creation_method SHELXL-97
_cell_angle_alpha 90.00
_cell_angle_beta 90.00
_cell_angle_gamma 90.00
_cell_formula_units_Z 4
_cell_length_a 18.622(4)
_cell_length_b 21.445(6)
_cell_length_c 11.089(5)
_cell_measurement_reflns_used 25
_cell_measurement_temperature 296(2)
_cell_measurement_theta_max 12.1
_cell_measurement_theta_min 11.0
_cell_volume 4428(3)
_computing_cell_refinement 'MSC/AFC Diffractometer Control'
_computing_data_collection 'MSC/AFC Diffractometer Control'
_computing_data_reduction 'teXsan Ver. 1.11'
_computing_molecular_graphics ORTEP
_computing_publication_material SHELXL-97
_computing_structure_refinement SHELXL-97
_computing_structure_solution SIR92
_diffrn_ambient_temperature 296(2)
_diffrn_measured_fraction_theta_full 0.999
_diffrn_measured_fraction_theta_max 0.999
_diffrn_measurement_device_type 'Rigaku AFC5R'
_diffrn_measurement_method \w-2\q
_diffrn_radiation_monochromator graphite
_diffrn_radiation_source 'rotating anode'
_diffrn_radiation_type 'Mo K\a'
_diffrn_radiation_wavelength 0.71069
_diffrn_reflns_av_R_equivalents 0.0274
_diffrn_reflns_av_sigmaI/netI 0.1952
_diffrn_reflns_limit_h_max 24
_diffrn_reflns_limit_h_min -6
_diffrn_reflns_limit_k_max 27
_diffrn_reflns_limit_k_min -7
_diffrn_reflns_limit_l_max 14
_diffrn_reflns_limit_l_min 0
_diffrn_reflns_number 5773
_diffrn_reflns_theta_full 27.49
_diffrn_reflns_theta_max 27.49
_diffrn_reflns_theta_min 2.64
_diffrn_standards_decay_% 0.15
_diffrn_standards_interval_count 150
_diffrn_standards_number 3
_exptl_absorpt_coefficient_mu 0.712
_exptl_absorpt_correction_T_max 0.972
_exptl_absorpt_correction_T_min 0.911
_exptl_absorpt_correction_type integration
_exptl_absorpt_process_details Coppens_numerical
_exptl_crystal_colour green
_exptl_crystal_density_diffrn 1.519
_exptl_crystal_density_method 'not measured'
_exptl_crystal_description platelet
_exptl_crystal_F_000 2060
_exptl_crystal_size_max 0.27
_exptl_crystal_size_mid 0.16
_exptl_crystal_size_min 0.04
_refine_diff_density_max 0.435
_refine_diff_density_min -0.997
_refine_diff_density_rms 0.096
_refine_ls_abs_structure_details 'Flack H D (1983), Acta Cryst. A39, 876-881'
_refine_ls_abs_structure_Flack 0.41(6)
_refine_ls_extinction_method none
_refine_ls_goodness_of_fit_ref 0.973
_refine_ls_hydrogen_treatment constr
_refine_ls_matrix_type full
_refine_ls_number_parameters 523
_refine_ls_number_reflns 5646
_refine_ls_number_restraints 0
_refine_ls_restrained_S_all 0.973
_refine_ls_R_factor_all 0.1964
_refine_ls_R_factor_gt 0.0430
_refine_ls_shift/su_max 0.001
_refine_ls_shift/su_mean 0.000
_refine_ls_structure_factor_coef Fsqd
_refine_ls_weighting_details 'calc w=1/[\s^2^(Fo^2^)+(0.0300P)^2^+0.0000P] where P=(Fo^2^+2Fc^2^)/3'
_refine_ls_weighting_scheme calc
_refine_ls_wR_factor_gt 0.0932
_refine_ls_wR_factor_ref 0.1232
_reflns_number_gt 2470
_reflns_number_total 5646
_reflns_threshold_expression 'I > 2\s(I)'
_cod_data_source_file ic051487lsi20050831_045059.cif
_cod_data_source_block trRugreen
_cod_original_cell_volume 4428(2)
_cod_database_code 4340181

loop_
_symmetry_equiv_pos_as_xyz
'x, y, z'
'-x+1/2, -y, z+1/2'
'x+1/2, -y+1/2, -z'
'-x, y+1/2, -z+1/2'

loop_
_atom_site_label
_atom_site_type_symbol
_atom_site_fract_x
_atom_site_fract_y
_atom_site_fract_z
_atom_site_U_iso_or_equiv
_atom_site_adp_type
_atom_site_occupancy
_atom_site_symmetry_multiplicity
_atom_site_calc_flag
_atom_site_refinement_flags
Ru1 Ru 0.38308(4) 0.25331(4) 0.23088(6) 0.03588(17) Uani 1 1 d .
S1 S 0.28527(14) 0.30036(12) 0.1286(2) 0.0530(7) Uani 1 1 d .
S2 S 0.28891(13) 0.26308(12) 0.3724(2) 0.0522(7) Uani 1 1 d .
S6 S 0.48119(14) 0.20804(12) 0.3356(3) 0.0563(7) Uani 1 1 d .
S7 S 0.47808(13) 0.24416(14) 0.0910(2) 0.0575(7) Uani 1 1 d .
P1 P 0.42449(12) 0.36008(11) 0.2632(2) 0.0393(5) Uani 1 1 d .
P2 P 0.34091(13) 0.14683(11) 0.1983(2) 0.0393(6) Uani 1 1 d .
P3 P 0.3732(2) 0.2539(2) -0.2610(3) 0.0835(10) Uani 1 1 d .
F1 F 0.3481(7) 0.2669(6) -0.1314(8) 0.204(6) Uani 1 1 d .
F2 F 0.3009(5) 0.2202(5) -0.2876(10) 0.167(4) Uani 1 1 d .
F3 F 0.4032(7) 0.1901(5) -0.2284(15) 0.218(6) Uani 1 1 d .
F4 F 0.3449(7) 0.3176(5) -0.2959(13) 0.200(6) Uani 1 1 d .
F5 F 0.4457(5) 0.2863(5) -0.2301(10) 0.160(4) Uani 1 1 d .
F6 F 0.4008(6) 0.2406(6) -0.3895(8) 0.175(4) Uani 1 1 d .
O1 O 0.1718(4) 0.3083(4) 0.2812(9) 0.096(3) Uani 1 1 d .
O6 O 0.5962(4) 0.2026(4) 0.1876(9) 0.103(3) Uani 1 1 d .
C1 C 0.2399(4) 0.2936(4) 0.2586(10) 0.059(3) Uani 1 1 d .
C2 C 0.1296(9) 0.3322(11) 0.1806(18) 0.169(9) Uani 1 1 d .
H2A H 0.1545 0.3663 0.1411 0.193 Uiso 1 1 calc R
H2B H 0.1206 0.2996 0.1219 0.193 Uiso 1 1 calc R
C3 C 0.0673(11) 0.3522(11) 0.230(3) 0.272(15) Uani 1 1 d .
H3A H 0.0774 0.3839 0.2892 0.285 Uiso 1 1 calc R
H3B H 0.0435 0.3178 0.2689 0.285 Uiso 1 1 calc R
H3C H 0.0369 0.3691 0.1686 0.285 Uiso 1 1 calc R
C6 C 0.5278(6) 0.2165(5) 0.2030(12) 0.070(3) Uani 1 1 d .
C7 C 0.6421(7) 0.1838(9) 0.290(2) 0.164(9) Uani 1 1 d .
H7A H 0.6831 0.2116 0.2947 0.187 Uiso 1 1 calc R
H7B H 0.6150 0.1883 0.3645 0.187 Uiso 1 1 calc R
C8 C 0.6649(13) 0.1266(10) 0.282(3) 0.38(3) Uani 1 1 d .
H8A H 0.6942 0.1224 0.2108 0.349 Uiso 1 1 calc R
H8B H 0.6245 0.0989 0.2760 0.349 Uiso 1 1 calc R
H8C H 0.6927 0.1163 0.3517 0.349 Uiso 1 1 calc R
C11 C 0.4383(5) 0.4081(4) 0.1297(10) 0.044(3) Uani 1 1 d .
C12 C 0.4669(5) 0.4679(5) 0.1423(10) 0.056(3) Uani 1 1 d .
H12 H 0.4799 0.4821 0.2185 0.067 Uiso 1 1 calc R
C13 C 0.4763(6) 0.5064(5) 0.0440(12) 0.071(4) Uani 1 1 d .
H13 H 0.4945 0.5464 0.0542 0.086 Uiso 1 1 calc R
C14 C 0.4585(7) 0.4853(6) -0.0697(14) 0.080(4) Uani 1 1 d .
H14 H 0.4666 0.5106 -0.1365 0.092 Uiso 1 1 calc R
C15 C 0.4294(6) 0.4277(5) -0.0844(10) 0.062(3) Uani 1 1 d .
H15 H 0.4157 0.4147 -0.1610 0.074 Uiso 1 1 calc R
C16 C 0.4195(5) 0.3873(4) 0.0146(8) 0.046(2) Uani 1 1 d .
H16 H 0.4009 0.3475 0.0034 0.054 Uiso 1 1 calc R
C17 C 0.3625(5) 0.4099(4) 0.3494(9) 0.043(3) Uani 1 1 d .
C18 C 0.3628(6) 0.4122(6) 0.4729(11) 0.077(4) Uani 1 1 d .
H18 H 0.3967 0.3894 0.5160 0.093 Uiso 1 1 calc R
C19 C 0.3129(8) 0.4484(7) 0.5340(13) 0.099(5) Uani 1 1 d .
H19 H 0.3135 0.4491 0.6179 0.123 Uiso 1 1 calc R
C20 C 0.2640(9) 0.4822(7) 0.4748(15) 0.106(5) Uani 1 1 d .
H20 H 0.2325 0.5077 0.5171 0.120 Uiso 1 1 calc R
C21 C 0.2606(8) 0.4791(7) 0.3521(13) 0.106(5) Uani 1 1 d .
H21 H 0.2246 0.5001 0.3105 0.119 Uiso 1 1 calc R
C22 C 0.3117(7) 0.4443(6) 0.2897(12) 0.086(4) Uani 1 1 d .
H22 H 0.3112 0.4443 0.2058 0.101 Uiso 1 1 calc R
C23 C 0.5110(5) 0.3611(4) 0.3416(8) 0.046(2) Uani 1 1 d .
C24 C 0.5732(5) 0.3785(4) 0.2836(10) 0.055(3) Uani 1 1 d .
H24 H 0.5708 0.3956 0.2066 0.067 Uiso 1 1 calc R
C25 C 0.6392(5) 0.3708(6) 0.3390(12) 0.071(4) Uani 1 1 d .
H25 H 0.6806 0.3818 0.2970 0.089 Uiso 1 1 calc R
C26 C 0.6459(8) 0.3473(6) 0.4549(12) 0.084(4) Uani 1 1 d .
H26 H 0.6902 0.3438 0.4929 0.108 Uiso 1 1 calc R
C27 C 0.5834(7) 0.3295(6) 0.5103(10) 0.078(4) Uani 1 1 d .
H27 H 0.5857 0.3129 0.5877 0.092 Uiso 1 1 calc R
C28 C 0.5173(6) 0.3355(6) 0.4554(10) 0.074(4) Uani 1 1 d .
H28 H 0.4763 0.3220 0.4957 0.089 Uiso 1 1 calc R
C29 C 0.3390(5) 0.0968(4) 0.3335(10) 0.041(2) Uani 1 1 d .
C30 C 0.3249(5) 0.0327(4) 0.3163(11) 0.055(3) Uani 1 1 d .
H30 H 0.3187 0.0162 0.2394 0.068 Uiso 1 1 calc R
C31 C 0.3207(7) -0.0042(5) 0.4165(14) 0.082(4) Uani 1 1 d .
H31 H 0.3120 -0.0466 0.4069 0.092 Uiso 1 1 calc R
C32 C 0.3289(7) 0.0195(6) 0.5318(13) 0.078(4) Uani 1 1 d .
H32 H 0.3257 -0.0068 0.5983 0.087 Uiso 1 1 calc R
C33 C 0.3415(6) 0.0810(6) 0.5472(11) 0.065(3) Uani 1 1 d .
H33 H 0.3460 0.0973 0.6246 0.089 Uiso 1 1 calc R
C34 C 0.3477(5) 0.1204(5) 0.4464(9) 0.051(3) Uani 1 1 d .
H34 H 0.3578 0.1625 0.4569 0.063 Uiso 1 1 calc R
C35 C 0.3904(6) 0.0984(4) 0.0936(9) 0.048(2) Uani 1 1 d .
C36 C 0.3638(6) 0.0756(6) -0.0146(11) 0.082(4) Uani 1 1 d .
H36 H 0.3186 0.0881 -0.0408 0.102 Uiso 1 1 calc R
C37 C 0.4038(9) 0.0344(8) -0.0847(14) 0.120(6) Uani 1 1 d .
H37 H 0.3831 0.0181 -0.1542 0.130 Uiso 1 1 calc R
C38 C 0.4691(9) 0.0175(6) -0.0573(14) 0.087(5) Uani 1 1 d .
H38 H 0.4947 -0.0088 -0.1082 0.109 Uiso 1 1 calc R
C39 C 0.4996(7) 0.0389(6) 0.0474(12) 0.080(4) Uani 1 1 d .
H39 H 0.5462 0.0275 0.0683 0.092 Uiso 1 1 calc R
C40 C 0.4594(7) 0.0784(5) 0.1223(12) 0.068(4) Uani 1 1 d .
H40 H 0.4798 0.0919 0.1943 0.085 Uiso 1 1 calc R
C41 C 0.2486(5) 0.1460(4) 0.1440(9) 0.046(2) Uani 1 1 d .
C42 C 0.1923(5) 0.1255(4) 0.2196(11) 0.055(3) Uani 1 1 d .
H42 H 0.2026 0.1098 0.2958 0.071 Uiso 1 1 calc R
C43 C 0.1211(6) 0.1290(5) 0.1796(11) 0.067(3) Uani 1 1 d .
H43 H 0.0840 0.1137 0.2272 0.083 Uiso 1 1 calc R
C44 C 0.1068(7) 0.1551(6) 0.0701(12) 0.078(4) Uani 1 1 d .
H44 H 0.0594 0.1591 0.0449 0.091 Uiso 1 1 calc R
C45 C 0.1609(6) 0.1757(5) -0.0035(11) 0.070(3) Uani 1 1 d .
H45 H 0.1498 0.1926 -0.0785 0.083 Uiso 1 1 calc R
C46 C 0.2317(6) 0.1718(4) 0.0322(9) 0.056(3) Uani 1 1 d .
H46 H 0.2680 0.1862 -0.0182 0.073 Uiso 1 1 calc R

loop_
_atom_site_aniso_label
_atom_site_aniso_U_11
_atom_site_aniso_U_22
_atom_site_aniso_U_33
_atom_site_aniso_U_23
_atom_site_aniso_U_13
_atom_site_aniso_U_12
Ru1 0.0355(3) 0.0323(3) 0.0398(3) 0.0034(4) -0.0016(3) -0.0023(4)
S1 0.0517(16) 0.0487(15) 0.0587(16) 0.0034(14) -0.0115(13) 0.0072(13)
S2 0.0504(15) 0.0515(17) 0.0547(14) -0.0003(14) 0.0118(12) -0.0029(13)
S6 0.0460(15) 0.0500(16) 0.0730(19) 0.0166(15) -0.0153(14) 0.0002(13)
S7 0.0576(14) 0.0464(15) 0.0683(16) 0.0097(17) 0.0185(12) 0.0056(16)
P1 0.0409(12) 0.0388(12) 0.0381(14) 0.0003(12) 0.0014(12) -0.0022(10)
P2 0.0422(13) 0.0354(13) 0.0403(15) 0.0028(12) -0.0006(11) -0.0002(11)
P3 0.114(3) 0.091(2) 0.0452(15) -0.004(2) 0.0032(17) -0.026(3)
F1 0.301(13) 0.231(13) 0.078(5) -0.058(7) 0.065(7) -0.154(11)
F2 0.117(7) 0.192(10) 0.190(10) -0.053(9) 0.003(7) -0.064(7)
F3 0.234(13) 0.112(8) 0.309(18) 0.052(11) -0.077(14) 0.004(8)
F4 0.226(12) 0.125(8) 0.249(15) 0.052(10) -0.011(12) 0.016(9)
F5 0.138(7) 0.166(9) 0.175(10) -0.071(8) 0.004(7) -0.078(7)
F6 0.222(10) 0.212(11) 0.090(6) -0.051(8) 0.060(6) -0.080(11)
O1 0.063(5) 0.096(6) 0.129(8) 0.001(7) 0.004(6) 0.024(5)
O6 0.045(5) 0.114(7) 0.149(9) 0.042(7) 0.020(5) 0.024(5)
C1 0.031(5) 0.051(6) 0.096(9) -0.015(7) -0.006(6) 0.000(4)
C2 0.090(14) 0.27(3) 0.150(18) 0.007(18) -0.009(13) 0.066(16)
C3 0.17(2) 0.29(3) 0.35(4) 0.03(3) -0.04(3) 0.14(2)
C6 0.048(6) 0.050(6) 0.114(10) 0.015(7) 0.011(7) 0.008(5)
C7 0.064(9) 0.164(17) 0.26(3) 0.064(19) -0.006(13) 0.053(11)
C8 0.28(3) 0.15(2) 0.72(7) -0.03(3) -0.30(4) 0.08(2)
C11 0.042(6) 0.042(6) 0.048(6) -0.002(5) -0.001(5) -0.004(5)
C12 0.058(7) 0.049(6) 0.062(8) -0.001(6) -0.007(6) 0.003(5)
C13 0.081(8) 0.045(7) 0.088(10) 0.029(7) 0.001(8) -0.007(6)
C14 0.093(10) 0.072(9) 0.074(11) 0.041(8) -0.011(9) 0.004(8)
C15 0.077(8) 0.066(8) 0.043(7) -0.002(6) 0.012(6) 0.009(7)
C16 0.054(6) 0.039(5) 0.044(6) -0.009(5) 0.006(5) -0.001(5)
C17 0.044(6) 0.044(6) 0.042(6) -0.004(5) 0.007(5) -0.002(5)
C18 0.077(9) 0.105(11) 0.048(8) 0.002(7) 0.021(7) 0.023(8)
C19 0.117(13) 0.119(13) 0.060(9) -0.020(10) 0.026(9) 0.015(11)
C20 0.135(14) 0.083(11) 0.099(13) -0.002(9) 0.041(11) 0.043(10)
C21 0.118(12) 0.111(12) 0.087(11) 0.004(9) 0.021(10) 0.067(10)
C22 0.095(10) 0.089(9) 0.073(9) 0.000(8) 0.009(8) 0.032(8)
C23 0.050(6) 0.044(5) 0.045(6) 0.002(5) -0.008(5) -0.003(5)
C24 0.049(6) 0.059(6) 0.056(7) 0.008(6) -0.003(6) -0.003(5)
C25 0.032(6) 0.085(9) 0.097(10) -0.011(8) 0.003(6) 0.003(5)
C26 0.092(10) 0.087(10) 0.074(9) 0.003(8) -0.034(8) -0.003(8)
C27 0.101(10) 0.091(10) 0.041(7) 0.012(6) -0.032(7) 0.000(8)
C28 0.075(8) 0.097(10) 0.051(7) -0.002(7) -0.009(6) -0.012(7)
C29 0.043(6) 0.034(5) 0.048(6) 0.005(5) 0.005(5) 0.006(5)
C30 0.058(7) 0.041(6) 0.065(8) 0.008(6) 0.003(6) -0.002(5)
C31 0.084(9) 0.044(7) 0.119(12) 0.032(8) 0.017(9) -0.005(6)
C32 0.087(9) 0.065(9) 0.082(10) 0.035(8) 0.016(8) 0.011(7)
C33 0.071(8) 0.070(9) 0.053(8) 0.014(7) 0.008(7) -0.001(7)
C34 0.056(6) 0.046(6) 0.049(7) 0.014(5) 0.002(5) 0.004(5)
C35 0.058(6) 0.032(5) 0.053(6) -0.001(4) 0.016(6) 0.004(5)
C36 0.072(9) 0.103(10) 0.072(9) -0.029(8) -0.006(7) 0.035(8)
C37 0.134(15) 0.152(16) 0.074(10) -0.055(10) 0.003(11) 0.033(13)
C38 0.119(13) 0.077(9) 0.065(11) -0.010(8) 0.037(10) 0.025(9)
C39 0.078(9) 0.082(9) 0.080(10) 0.008(8) 0.006(8) 0.035(7)
C40 0.087(9) 0.055(7) 0.064(8) -0.001(7) -0.003(7) 0.016(7)
C41 0.051(6) 0.037(5) 0.048(6) -0.019(5) -0.003(5) 0.008(5)
C42 0.053(6) 0.047(6) 0.066(7) -0.018(6) -0.002(6) 0.001(5)
C43 0.037(6) 0.078(8) 0.087(9) -0.009(7) -0.001(7) -0.003(6)
C44 0.056(8) 0.074(8) 0.103(10) -0.018(8) -0.021(8) 0.014(7)
C45 0.085(9) 0.060(7) 0.064(8) 0.003(6) -0.040(8) -0.005(7)
C46 0.065(7) 0.043(6) 0.061(7) -0.012(5) -0.008(6) -0.017(5)

loop_
_atom_type_symbol
_atom_type_description
_atom_type_scat_dispersion_real
_atom_type_scat_dispersion_imag
_atom_type_scat_source
Ru Ru -1.2594 0.8363 'International Tables Vol C Tables 4.2.6.8 and 6.1.1.4'
S S 0.1246 0.1234 'International Tables Vol C Tables 4.2.6.8 and 6.1.1.4'
P P 0.1023 0.0942 'International Tables Vol C Tables 4.2.6.8 and 6.1.1.4'
F F 0.0171 0.0103 'International Tables Vol C Tables 4.2.6.8 and 6.1.1.4'
O O 0.0106 0.0060 'International Tables Vol C Tables 4.2.6.8 and 6.1.1.4'
C C 0.0033 0.0016 'International Tables Vol C Tables 4.2.6.8 and 6.1.1.4'
H H 0.0000 0.0000 'International Tables Vol C Tables 4.2.6.8 and 6.1.1.4'

loop_
_geom_angle_atom_site_label_1
_geom_angle_atom_site_label_2
_geom_angle_atom_site_label_3
_geom_angle
S7 Ru1 S2 179.34(11)
S7 Ru1 S1 107.27(10)
S2 Ru1 S1 73.12(10)
S7 Ru1 S6 73.17(10)
S2 Ru1 S6 106.43(10)
S1 Ru1 S6 178.86(11)
S7 Ru1 P2 93.79(10)
S2 Ru1 P2 86.70(9)
S1 Ru1 P2 94.60(9)
S6 Ru1 P2 86.41(9)
S7 Ru1 P1 86.43(10)
S2 Ru1 P1 93.08(9)
S1 Ru1 P1 85.05(9)
S6 Ru1 P1 93.94(9)
P2 Ru1 P1 179.63(9)
C1 S1 Ru1 86.5(3)
C1 S2 Ru1 86.5(4)
C6 S6 Ru1 85.8(4)
C6 S7 Ru1 87.5(4)
C11 P1 C23 104.8(4)
C11 P1 C17 100.5(4)
C23 P1 C17 107.4(4)
C11 P1 Ru1 117.1(3)
C23 P1 Ru1 111.0(3)
C17 P1 Ru1 115.0(3)
C35 P2 C41 105.2(5)
C35 P2 C29 101.4(4)
C41 P2 C29 104.2(5)
C35 P2 Ru1 117.9(3)
C41 P2 Ru1 111.2(3)
C29 P2 Ru1 115.5(3)
F4 P3 F3 178.5(9)
F4 P3 F1 88.2(8)
F3 P3 F1 93.1(8)
F4 P3 F6 92.7(7)
F3 P3 F6 86.0(8)
F1 P3 F6 178.3(8)
F4 P3 F5 87.4(7)
F3 P3 F5 91.8(7)
F1 P3 F5 88.7(6)
F6 P3 F5 89.8(6)
F4 P3 F2 93.9(7)
F3 P3 F2 86.9(6)
F1 P3 F2 89.9(6)
F6 P3 F2 91.6(6)
F5 P3 F2 178.0(7)
C1 O1 C2 116.9(11)
C6 O6 C7 121.3(11)
O1 C1 S1 128.5(9)
O1 C1 S2 117.7(9)
S1 C1 S2 113.8(5)
C3 C2 O1 105.2(18)
C3 C2 H2A 110.7
O1 C2 H2A 110.7
C3 C2 H2B 110.7
O1 C2 H2B 110.7
H2A C2 H2B 108.8
C2 C3 H3A 109.5
C2 C3 H3B 109.5
H3A C3 H3B 109.5
C2 C3 H3C 109.5
H3A C3 H3C 109.5
H3B C3 H3C 109.5
O6 C6 S7 121.5(10)
O6 C6 S6 125.0(10)
S7 C6 S6 113.4(6)
C8 C7 O6 113(2)
C8 C7 H7A 109.0
O6 C7 H7A 109.0
C8 C7 H7B 109.0
O6 C7 H7B 109.0
H7A C7 H7B 107.8
C7 C8 H8A 109.5
C7 C8 H8B 109.5
H8A C8 H8B 109.5
C7 C8 H8C 109.5
H8A C8 H8C 109.5
H8B C8 H8C 109.5
C16 C11 C12 118.7(10)
C16 C11 P1 121.8(7)
C12 C11 P1 119.5(8)
C13 C12 C11 121.3(11)
C13 C12 H12 119.3
C11 C12 H12 119.3
C12 C13 C14 119.7(11)
C12 C13 H13 120.1
C14 C13 H13 120.1
C15 C14 C13 120.2(12)
C15 C14 H14 119.9
C13 C14 H14 119.9
C14 C15 C16 121.1(11)
C14 C15 H15 119.4
C16 C15 H15 119.4
C11 C16 C15 118.9(9)
C11 C16 H16 120.6
C15 C16 H16 120.6
C18 C17 C22 117.8(11)
C18 C17 P1 122.5(9)
C22 C17 P1 119.6(9)
C17 C18 C19 120.4(12)
C17 C18 H18 119.8
C19 C18 H18 119.8
C20 C19 C18 121.3(14)
C20 C19 H19 119.4
C18 C19 H19 119.4
C19 C20 C21 119.7(14)
C19 C20 H20 120.1
C21 C20 H20 120.1
C20 C21 C22 119.3(14)
C20 C21 H21 120.4
C22 C21 H21 120.4
C17 C22 C21 121.3(12)
C17 C22 H22 119.3
C21 C22 H22 119.3
C24 C23 C28 117.6(10)
C24 C23 P1 121.4(7)
C28 C23 P1 120.2(8)
C23 C24 C25 120.5(10)
C23 C24 H24 119.7
C25 C24 H24 119.8
C24 C25 C26 122.3(11)
C24 C25 H25 118.9
C26 C25 H25 118.9
C27 C26 C25 116.2(11)
C27 C26 H26 121.9
C25 C26 H26 121.9
C26 C27 C28 122.4(11)
C26 C27 H27 118.8
C28 C27 H27 118.8
C27 C28 C23 121.0(11)
C27 C28 H28 119.5
C23 C28 H28 119.5
C34 C29 C30 120.5(10)
C34 C29 P2 122.0(7)
C30 C29 P2 117.4(9)
C31 C30 C29 117.7(12)
C31 C30 H30 121.2
C29 C30 H30 121.2
C30 C31 C32 122.1(11)
C30 C31 H31 118.9
C32 C31 H31 118.9
C33 C32 C31 119.7(12)
C33 C32 H32 120.2
C31 C32 H32 120.2
C32 C33 C34 120.0(12)
C32 C33 H33 120.0
C34 C33 H33 120.0
C29 C34 C33 119.9(10)
C29 C34 H34 120.0
C33 C34 H34 120.0
C36 C35 C40 114.9(10)
C36 C35 P2 125.1(9)
C40 C35 P2 120.0(9)
C35 C36 C37 121.0(12)
C35 C36 H36 119.5
C37 C36 H36 119.5
C38 C37 C36 123.0(15)
C38 C37 H37 118.5
C36 C37 H37 118.5
C37 C38 C39 119.4(14)
C37 C38 H38 120.3
C39 C38 H38 120.3
C38 C39 C40 118.8(12)
C38 C39 H39 120.6
C40 C39 H39 120.6
C35 C40 C39 122.9(12)
C35 C40 H40 118.6
C39 C40 H40 118.6
C46 C41 C42 119.0(9)
C46 C41 P2 120.2(8)
C42 C41 P2 120.5(8)
C43 C42 C41 119.9(11)
C43 C42 H42 120.1
C41 C42 H42 120.1
C44 C43 C42 119.3(12)
C44 C43 H43 120.3
C42 C43 H43 120.3
C43 C44 C45 121.2(11)
C43 C44 H44 119.4
C45 C44 H44 119.4
C44 C45 C46 120.8(11)
C44 C45 H45 119.6
C46 C45 H45 119.6
C45 C46 C41 119.7(10)
C45 C46 H46 120.2
C41 C46 H46 120.2

loop_
_geom_bond_atom_site_label_1
_geom_bond_atom_site_label_2
_geom_bond_distance
Ru1 S7 2.361(2)
Ru1 S2 2.363(3)
Ru1 S1 2.371(3)
Ru1 S6 2.372(3)
Ru1 P2 2.441(3)
Ru1 P1 2.443(3)
S1 C1 1.676(11)
S2 C1 1.689(10)
S6 C6 1.717(12)
S7 C6 1.658(12)
P1 C11 1.822(11)
P1 C23 1.831(9)
P1 C17 1.840(10)
P2 C35 1.811(9)
P2 C41 1.822(9)
P2 C29 1.843(10)
P3 F4 1.516(11)
P3 F3 1.519(11)
P3 F1 1.537(9)
P3 F6 1.541(8)
P3 F5 1.556(8)
P3 F2 1.557(9)
O1 C1 1.330(10)
O1 C2 1.457(18)
O6 C6 1.321(11)
O6 C7 1.480(19)
C2 C3 1.36(2)
C2 H2A 0.9700
C2 H2B 0.9700
C3 H3A 0.9600
C3 H3B 0.9600
C3 H3C 0.9600
C7 C8 1.30(2)
C7 H7A 0.9700
C7 H7B 0.9700
C8 H8A 0.9600
C8 H8B 0.9600
C8 H8C 0.9600
C11 C16 1.396(13)
C11 C12 1.396(13)
C12 C13 1.378(14)
C12 H12 0.9300
C13 C14 1.379(17)
C13 H13 0.9300
C14 C15 1.358(16)
C14 H14 0.9300
C15 C16 1.411(13)
C15 H15 0.9300
C16 H16 0.9300
C17 C18 1.371(15)
C17 C22 1.371(14)
C18 C19 1.387(16)
C18 H18 0.9300
C19 C20 1.336(18)
C19 H19 0.9300
C20 C21 1.364(19)
C20 H20 0.9300
C21 C22 1.393(16)
C21 H21 0.9300
C22 H22 0.9300
C23 C24 1.376(13)
C23 C28 1.381(13)
C24 C25 1.385(14)
C24 H24 0.9300
C25 C26 1.386(16)
C25 H25 0.9300
C26 C27 1.369(17)
C26 H26 0.9300
C27 C28 1.380(14)
C27 H27 0.9300
C28 H28 0.9300
C29 C34 1.360(14)
C29 C30 1.413(12)
C30 C31 1.367(15)
C30 H30 0.9300
C31 C32 1.384(18)
C31 H31 0.9300
C32 C33 1.351(16)
C32 H32 0.9300
C33 C34 1.406(14)
C33 H33 0.9300
C34 H34 0.9300
C35 C36 1.386(15)
C35 C40 1.391(14)
C36 C37 1.394(16)
C36 H36 0.9300
C37 C38 1.303(18)
C37 H37 0.9300
C38 C39 1.372(18)
C38 H38 0.9300
C39 C40 1.403(15)
C39 H39 0.9300
C40 H40 0.9300
C41 C46 1.394(13)
C41 C42 1.412(13)
C42 C43 1.400(13)
C42 H42 0.9300
C43 C44 1.364(16)
C43 H43 0.9300
C44 C45 1.370(16)
C44 H44 0.9300
C45 C46 1.379(14)
C45 H45 0.9300
C46 H46 0.9300

loop_
_geom_torsion_atom_site_label_1
_geom_torsion_atom_site_label_2
_geom_torsion_atom_site_label_3
_geom_torsion_atom_site_label_4
_geom_torsion
S7 Ru1 S1 C1 179.0(3)
S2 Ru1 S1 C1 -1.6(3)
S6 Ru1 S1 C1 -68(5)
P2 Ru1 S1 C1 83.6(3)
P1 Ru1 S1 C1 -96.3(3)
S7 Ru1 S2 C1 128(10)
S1 Ru1 S2 C1 1.5(3)
S6 Ru1 S2 C1 -179.6(3)
P2 Ru1 S2 C1 -94.3(3)
P1 Ru1 S2 C1 85.4(3)
S7 Ru1 S6 C6 2.5(4)
S2 Ru1 S6 C6 -177.0(4)
S1 Ru1 S6 C6 -110(5)
P2 Ru1 S6 C6 97.5(4)
P1 Ru1 S6 C6 -82.6(4)
S2 Ru1 S7 C6 50(10)
S1 Ru1 S7 C6 176.3(4)
S6 Ru1 S7 C6 -2.6(4)
P2 Ru1 S7 C6 -87.6(4)
P1 Ru1 S7 C6 92.7(4)
S7 Ru1 P1 C11 50.6(4)
S2 Ru1 P1 C11 -129.9(4)
S1 Ru1 P1 C11 -57.1(4)
S6 Ru1 P1 C11 123.4(4)
P2 Ru1 P1 C11 -76(14)
S7 Ru1 P1 C23 -69.6(3)
S2 Ru1 P1 C23 109.9(3)
S1 Ru1 P1 C23 -177.3(3)
S6 Ru1 P1 C23 3.2(3)
P2 Ru1 P1 C23 163(83)
S7 Ru1 P1 C17 168.2(4)
S2 Ru1 P1 C17 -12.2(4)
S1 Ru1 P1 C17 60.5(4)
S6 Ru1 P1 C17 -118.9(4)
P2 Ru1 P1 C17 41(14)
S7 Ru1 P2 C35 1.6(4)
S2 Ru1 P2 C35 -177.9(4)
S1 Ru1 P2 C35 109.3(4)
S6 Ru1 P2 C35 -71.2(4)
P1 Ru1 P2 C35 129(14)
S7 Ru1 P2 C41 -120.0(3)
S2 Ru1 P2 C41 60.4(4)
S1 Ru1 P2 C41 -12.3(4)
S6 Ru1 P2 C41 167.2(3)
P1 Ru1 P2 C41 7(15)
S7 Ru1 P2 C29 121.6(3)
S2 Ru1 P2 C29 -58.0(3)
S1 Ru1 P2 C29 -130.7(3)
S6 Ru1 P2 C29 48.7(4)
P1 Ru1 P2 C29 -111(14)
C2 O1 C1 S1 1.5(17)
C2 O1 C1 S2 -177.6(12)
Ru1 S1 C1 O1 -176.9(9)
Ru1 S1 C1 S2 2.3(5)
Ru1 S2 C1 O1 176.9(8)
Ru1 S2 C1 S1 -2.3(5)
C1 O1 C2 C3 -170.9(17)
C7 O6 C6 S7 174.0(11)
C7 O6 C6 S6 -6.5(17)
Ru1 S7 C6 O6 -176.8(9)
Ru1 S7 C6 S6 3.7(5)
Ru1 S6 C6 O6 176.8(10)
Ru1 S6 C6 S7 -3.7(5)
C6 O6 C7 C8 115(2)
C23 P1 C11 C16 129.6(9)
C17 P1 C11 C16 -119.1(9)
Ru1 P1 C11 C16 6.1(10)
C23 P1 C11 C12 -51.9(9)
C17 P1 C11 C12 59.4(9)
Ru1 P1 C11 C12 -175.3(7)
C16 C11 C12 C13 0.5(16)
P1 C11 C12 C13 -178.1(9)
C11 C12 C13 C14 -1.4(18)
C12 C13 C14 C15 3(2)
C13 C14 C15 C16 -2.8(19)
C12 C11 C16 C15 -0.7(14)
P1 C11 C16 C15 177.8(8)
C14 C15 C16 C11 1.9(16)
C11 P1 C17 C18 -146.7(10)
C23 P1 C17 C18 -37.5(11)
Ru1 P1 C17 C18 86.6(10)
C11 P1 C17 C22 36.3(10)
C23 P1 C17 C22 145.5(9)
Ru1 P1 C17 C22 -90.4(9)
C22 C17 C18 C19 0.0(19)
P1 C17 C18 C19 -177.1(10)
C17 C18 C19 C20 -1(2)
C18 C19 C20 C21 3(3)
C19 C20 C21 C22 -5(3)
C18 C17 C22 C21 -1.7(19)
P1 C17 C22 C21 175.5(11)
C20 C21 C22 C17 4(2)
C11 P1 C23 C24 -17.9(9)
C17 P1 C23 C24 -124.1(8)
Ru1 P1 C23 C24 109.4(8)
C11 P1 C23 C28 171.9(9)
C17 P1 C23 C28 65.6(10)
Ru1 P1 C23 C28 -60.9(9)
C28 C23 C24 C25 -0.5(15)
P1 C23 C24 C25 -171.1(9)
C23 C24 C25 C26 -1.9(18)
C24 C25 C26 C27 3(2)
C25 C26 C27 C28 -1(2)
C26 C27 C28 C23 -1(2)
C24 C23 C28 C27 2.1(17)
P1 C23 C28 C27 172.7(9)
C35 P2 C29 C34 140.2(9)
C41 P2 C29 C34 -110.7(9)
Ru1 P2 C29 C34 11.5(10)
C35 P2 C29 C30 -42.5(9)
C41 P2 C29 C30 66.6(8)
Ru1 P2 C29 C30 -171.2(7)
C34 C29 C30 C31 -0.2(16)
P2 C29 C30 C31 -177.5(8)
C29 C30 C31 C32 0.7(18)
C30 C31 C32 C33 0(2)
C31 C32 C33 C34 -1(2)
C30 C29 C34 C33 -1.1(16)
P2 C29 C34 C33 176.1(8)
C32 C33 C34 C29 1.9(17)
C41 P2 C35 C36 9.9(11)
C29 P2 C35 C36 118.2(10)
Ru1 P2 C35 C36 -114.7(10)
C41 P2 C35 C40 -166.6(8)
C29 P2 C35 C40 -58.3(9)
Ru1 P2 C35 C40 68.7(9)
C40 C35 C36 C37 2.1(19)
P2 C35 C36 C37 -174.6(11)
C35 C36 C37 C38 -4(3)
C36 C37 C38 C39 3(3)
C37 C38 C39 C40 0(2)
C36 C35 C40 C39 0.7(17)
P2 C35 C40 C39 177.5(9)
C38 C39 C40 C35 -1.9(19)
C35 P2 C41 C46 -64.4(9)
C29 P2 C41 C46 -170.7(8)
Ru1 P2 C41 C46 64.3(8)
C35 P2 C41 C42 122.5(7)
C29 P2 C41 C42 16.3(9)
Ru1 P2 C41 C42 -108.7(7)
C46 C41 C42 C43 2.6(14)
P2 C41 C42 C43 175.7(8)
C41 C42 C43 C44 -3.3(16)
C42 C43 C44 C45 2.7(18)
C43 C44 C45 C46 -1.3(18)
C44 C45 C46 C41 0.6(17)
C42 C41 C46 C45 -1.2(14)
P2 C41 C46 C45 -174.4(8)
